data_2012961
loop_
_publ_author_name
'Fujihara, Takashi'
'Ohba, Takeshi'
'Nagasawa, Akira'
'Nakayama, Juzo'
'Yoza, Kenji'

_publ_section_title
;
 The stable inner salt 2,2-dimorpholino-2-ethylium-1-dithioate
;
_journal_issue 9
_journal_name_full 'Acta Crystallographica Section C'
_journal_page_first o558
_journal_page_last o559
_journal_paper_doi 10.1107/S0108270102013756
_journal_volume 58
_journal_year 2002
_chemical_formula_iupac 'C10 H16 N2 O2 S2'
_chemical_formula_moiety 'C10 H16 N2 O2 S2'
_chemical_formula_sum 'C10 H16 N2 O2 S2'
_chemical_formula_weight 260.37
_chemical_name_systematic
;
2,2-Dimorphorino-2-ethylium-1-dithioate
;
_space_group_IT_number 61
_symmetry_cell_setting orthorhombic
_symmetry_space_group_name_Hall '-P 2ac 2ab'
_symmetry_space_group_name_H-M 'P b c a'
_atom_sites_solution_hydrogens difmap
_atom_sites_solution_primary direct
_atom_sites_solution_secondary difmap
_cell_angle_alpha 90.00
_cell_angle_beta 90.00
_cell_angle_gamma 90.00
_cell_formula_units_Z 8
_cell_length_a 14.9910(10)
_cell_length_b 10.6330(10)
_cell_length_c 15.0640(10)
_cell_measurement_reflns_used 4110
_cell_measurement_temperature 100
_cell_measurement_theta_max 30.956
_cell_measurement_theta_min 2.704
_cell_volume 2401.2(3)
_computing_cell_refinement 'SMART (Bruker, 1995)'
_computing_data_collection 'SMART (Bruker, 1995)'
_computing_data_reduction 'SHELXTL (Sheldrick, 2001)'
_computing_molecular_graphics SHELXTL
_computing_publication_material SHELXTL
_computing_structure_refinement 'SHELXL97 (Sheldrick, 1997)'
_computing_structure_solution 'SHELXS97 (Sheldrick, 1997)'
_diffrn_ambient_temperature 100
_diffrn_detector_area_resol_mean 83.66
_diffrn_measured_fraction_theta_full 0.954
_diffrn_measured_fraction_theta_max 0.954
_diffrn_measurement_device_type 'Bruker CCD area-detector'
_diffrn_measurement_method '\h and \w'
_diffrn_radiation_monochromator graphite
_diffrn_radiation_source 'fine-focus sealed tube'
_diffrn_radiation_type MoK\a
_diffrn_radiation_wavelength 0.71073
_diffrn_reflns_av_R_equivalents 0.0545
_diffrn_reflns_av_sigmaI/netI 0.0409
_diffrn_reflns_limit_h_max 20
_diffrn_reflns_limit_h_min -20
_diffrn_reflns_limit_k_max 15
_diffrn_reflns_limit_k_min -9
_diffrn_reflns_limit_l_max 21
_diffrn_reflns_limit_l_min -20
_diffrn_reflns_number 18623
_diffrn_reflns_theta_full 30.96
_diffrn_reflns_theta_max 30.96
_diffrn_reflns_theta_min 2.70
_diffrn_standards_decay_% 0
_diffrn_standards_interval_time 740
_diffrn_standards_number 119
_exptl_absorpt_coefficient_mu 0.431
_exptl_absorpt_correction_T_max 0.9421
_exptl_absorpt_correction_T_min 0.8816
_exptl_absorpt_correction_type empirical
_exptl_absorpt_process_details '(SADABS; Sheldrick, 1996)'
_exptl_crystal_colour red
_exptl_crystal_density_diffrn 1.441
_exptl_crystal_density_method 'not measured'
_exptl_crystal_description plate
_exptl_crystal_F_000 1104
_exptl_crystal_size_max 0.30
_exptl_crystal_size_mid 0.27
_exptl_crystal_size_min 0.14
_refine_diff_density_max 0.367
_refine_diff_density_min -0.276
_refine_ls_extinction_method none
_refine_ls_goodness_of_fit_ref 1.092
_refine_ls_hydrogen_treatment refall
_refine_ls_matrix_type full
_refine_ls_number_parameters 209
_refine_ls_number_reflns 3638
_refine_ls_number_restraints 0
_refine_ls_restrained_S_all 1.092
_refine_ls_R_factor_all 0.0596
_refine_ls_R_factor_gt 0.0453
_refine_ls_shift/su_max 0.001
_refine_ls_shift/su_mean 0.000
_refine_ls_structure_factor_coef Fsqd
_refine_ls_weighting_details 'calc w = 1/[\s^2^(Fo^2^)+(0.0372P)^2^+1.4616P] where P = (Fo^2^+2Fc^2^)/3'
_refine_ls_weighting_scheme calc
_refine_ls_wR_factor_gt 0.0972
_refine_ls_wR_factor_ref 0.1032
_reflns_number_gt 3021
_reflns_number_total 3638
_reflns_threshold_expression I>2\s(I)
_cod_data_source_file ta1383.cif
_cod_data_source_block I
_cod_depositor_comments
;
The following automatic conversions were performed:
'_symmetry_cell_setting' value 'Orthorhombic' changed to 'orthorhombic'
according to '/home/saulius/struct/CIF-dictionaries/cif_core.dic'
dictionary named 'cif_core.dic' version 2.4.1 from 2010-06-29.

Automatic conversion script
Id: cif_fix_enum 1527 2010-12-29 10:47:43Z saulius 

The following automatic conversions were performed:

'_symmetry_cell_setting' value 'Orthorhombic' changed to
'orthorhombic' according to
/home/saulius/struct/CIF-dictionaries/cif_core.dic dictionary named
'cif_core.dic' version 2.4.1 from 2010-06-29.

Automatic conversion script
Id: cif_fix_values 1715 2011-07-08 13:25:40Z adriana 
;
_cod_database_code 2012961
_cod_database_fobs_code 2012961

loop_
_symmetry_equiv_pos_as_xyz
'x, y, z'
'-x+1/2, -y, z+1/2'
'-x, y+1/2, -z+1/2'
'x+1/2, -y+1/2, -z'
'-x, -y, -z'
'x-1/2, y, -z-1/2'
'x, -y-1/2, z-1/2'
'-x-1/2, y-1/2, z'

loop_
_atom_site_label
_atom_site_fract_x
_atom_site_fract_y
_atom_site_fract_z
_atom_site_U_iso_or_equiv
_atom_site_adp_type
_atom_site_calc_flag
_atom_site_refinement_flags
_atom_site_occupancy
_atom_site_disorder_assembly
_atom_site_disorder_group
_atom_site_type_symbol
C1 0.28498(11) 0.25376(18) 0.60986(12) 0.0159(3) Uani d . 1 . . C
C2 0.34088(12) 0.37232(18) 0.61439(12) 0.0184(3) Uani d . 1 . . C
C3 0.27008(12) 0.43506(18) 0.74512(12) 0.0182(3) Uani d . 1 . . C
C4 0.21124(11) 0.31897(18) 0.74779(11) 0.0155(3) Uani d . 1 . . C
C5 0.03496(11) 0.18953(17) 0.74419(11) 0.0150(3) Uani d . 1 . . C
C6 -0.02966(11) 0.07980(17) 0.73417(12) 0.0173(3) Uani d . 1 . . C
C7 -0.10195(12) 0.17133(18) 0.61357(12) 0.0180(3) Uani d . 1 . . C
C8 -0.04234(11) 0.28616(17) 0.61723(11) 0.0152(3) Uani d . 1 . . C
C9 0.12116(10) 0.26882(15) 0.61460(11) 0.0123(3) Uani d . 1 . . C
C10 0.11938(11) 0.28218(17) 0.51480(11) 0.0143(3) Uani d . 1 . . C
H1 0.2742(14) 0.227(2) 0.5522(14) 0.021(5) Uiso d . 1 . . H
H2 0.3135(14) 0.185(2) 0.6370(14) 0.020(5) Uiso d . 1 . . H
H3 0.3134(13) 0.436(2) 0.5805(14) 0.014(5) Uiso d . 1 . . H
H4 0.4001(15) 0.355(2) 0.5881(15) 0.026(6) Uiso d . 1 . . H
H5 0.2389(14) 0.502(2) 0.7132(13) 0.019(5) Uiso d . 1 . . H
H6 0.2835(15) 0.462(2) 0.8058(15) 0.025(6) Uiso d . 1 . . H
H7 0.1528(14) 0.344(2) 0.7705(13) 0.016(5) Uiso d . 1 . . H
H8 0.2365(14) 0.259(2) 0.7810(14) 0.020(5) Uiso d . 1 . . H
H9 0.0137(13) 0.2501(19) 0.7867(13) 0.013(5) Uiso d . 1 . . H
H10 0.0908(14) 0.1548(19) 0.7617(13) 0.012(5) Uiso d . 1 . . H
H11 -0.0422(14) 0.041(2) 0.7942(15) 0.024(6) Uiso d . 1 . . H
H12 -0.0059(14) 0.020(2) 0.6965(13) 0.017(5) Uiso d . 1 . . H
H13 -0.1599(16) 0.196(2) 0.5918(15) 0.030(6) Uiso d . 1 . . H
H14 -0.0772(13) 0.112(2) 0.5741(14) 0.016(5) Uiso d . 1 . . H
H15 -0.0677(13) 0.3493(19) 0.6544(13) 0.010(5) Uiso d . 1 . . H
H16 -0.0333(14) 0.322(2) 0.5580(14) 0.019(5) Uiso d . 1 . . H
N1 0.19925(9) 0.27269(14) 0.65624(9) 0.0133(3) Uani d . 1 . . N
N2 0.04439(9) 0.25281(14) 0.65719(9) 0.0127(3) Uani d . 1 . . N
O1 0.35417(8) 0.41056(13) 0.70414(8) 0.0192(3) Uani d . 1 . . O
O2 -0.11381(8) 0.11813(12) 0.69987(8) 0.0173(3) Uani d . 1 . . O
S1 0.10528(3) 0.14676(4) 0.46107(3) 0.02035(12) Uani d . 1 . . S
S2 0.13231(3) 0.42912(5) 0.47783(3) 0.02289(12) Uani d . 1 . . S

loop_
_atom_site_aniso_label
_atom_site_aniso_U_11
_atom_site_aniso_U_22
_atom_site_aniso_U_33
_atom_site_aniso_U_12
_atom_site_aniso_U_13
_atom_site_aniso_U_23
C1 0.0123(7) 0.0191(9) 0.0164(8) 0.0007(6) 0.0033(6) 0.0008(6)
C2 0.0152(8) 0.0235(9) 0.0166(8) -0.0028(7) 0.0024(6) 0.0047(7)
C3 0.0155(8) 0.0188(9) 0.0202(8) -0.0013(7) -0.0003(6) -0.0027(7)
C4 0.0147(8) 0.0216(9) 0.0102(7) -0.0008(7) -0.0015(6) -0.0016(6)
C5 0.0150(8) 0.0186(8) 0.0113(7) 0.0001(6) 0.0000(6) 0.0036(6)
C6 0.0139(8) 0.0163(8) 0.0218(8) 0.0003(6) 0.0004(6) 0.0033(7)
C7 0.0145(8) 0.0241(9) 0.0154(8) -0.0008(7) -0.0018(6) -0.0002(7)
C8 0.0123(7) 0.0180(8) 0.0154(8) 0.0034(6) -0.0013(6) 0.0012(6)
C9 0.0137(7) 0.0103(7) 0.0128(7) 0.0011(6) 0.0007(6) 0.0005(6)
C10 0.0141(7) 0.0175(8) 0.0112(7) 0.0010(6) 0.0009(6) 0.0028(6)
N1 0.0122(6) 0.0161(7) 0.0115(6) -0.0010(5) 0.0018(5) -0.0008(5)
N2 0.0126(6) 0.0154(7) 0.0103(6) 0.0001(5) 0.0001(5) 0.0016(5)
O1 0.0129(6) 0.0242(7) 0.0204(6) -0.0032(5) 0.0000(5) -0.0005(5)
O2 0.0120(5) 0.0211(6) 0.0188(6) -0.0012(5) 0.0014(5) 0.0019(5)
S1 0.0297(2) 0.0196(2) 0.01174(19) 0.00058(18) -0.00091(16) -0.00211(15)
S2 0.0296(2) 0.0186(2) 0.0205(2) -0.00104(18) 0.00022(18) 0.00820(17)

loop_
_atom_type_symbol
_atom_type_description
_atom_type_scat_dispersion_real
_atom_type_scat_dispersion_imag
_atom_type_scat_source
C C 0.0033 0.0016 'International Tables Vol C Tables 4.2.6.8 and 6.1.1.4'
H H 0.0000 0.0000 'International Tables Vol C Tables 4.2.6.8 and 6.1.1.4'
N N 0.0061 0.0033 'International Tables Vol C Tables 4.2.6.8 and 6.1.1.4'
O O 0.0106 0.0060 'International Tables Vol C Tables 4.2.6.8 and 6.1.1.4'
S S 0.1246 0.1234 'International Tables Vol C Tables 4.2.6.8 and 6.1.1.4'

loop_
_geom_angle_atom_site_label_1
_geom_angle_atom_site_label_2
_geom_angle_atom_site_label_3
_geom_angle
_geom_angle_publ_flag
N1 C1 C2 110.28(15) no
N1 C1 H1 109.5(13) no
C2 C1 H1 113.2(14) no
N1 C1 H2 107.2(13) no
C2 C1 H2 112.1(13) no
H1 C1 H2 104.2(19) no
O1 C2 C1 110.93(14) no
O1 C2 H3 111.8(13) no
C1 C2 H3 109.3(13) no
O1 C2 H4 107.9(14) no
C1 C2 H4 108.6(14) no
H3 C2 H4 108.2(18) no
O1 C3 C4 112.10(15) no
O1 C3 H5 110.0(12) no
C4 C3 H5 109.0(13) no
O1 C3 H6 106.0(13) no
C4 C3 H6 109.5(14) no
H5 C3 H6 110.2(18) no
N1 C4 C3 108.50(14) no
N1 C4 H7 107.9(12) no
C3 C4 H7 108.2(12) no
N1 C4 H8 109.8(14) no
C3 C4 H8 110.3(14) no
H7 C4 H8 112.1(18) no
N2 C5 C6 108.73(14) no
N2 C5 H9 108.4(12) no
C6 C5 H9 111.6(12) no
N2 C5 H10 109.7(12) no
C6 C5 H10 106.8(12) no
H9 C5 H10 111.5(17) no
O2 C6 C5 112.35(14) no
O2 C6 H11 106.0(12) no
C5 C6 H11 109.8(13) no
O2 C6 H12 108.4(13) no
C5 C6 H12 110.0(13) no
H11 C6 H12 110.2(18) no
O2 C7 C8 111.07(14) no
O2 C7 H13 107.7(14) no
C8 C7 H13 109.1(15) no
O2 C7 H14 110.9(13) no
C8 C7 H14 109.3(13) no
H13 C7 H14 108.6(19) no
N2 C8 C7 109.93(14) no
N2 C8 H15 106.3(12) no
C7 C8 H15 110.8(12) no
N2 C8 H16 110.1(12) no
C7 C8 H16 111.2(13) no
H15 C8 H16 108.4(17) no
N2 C9 N1 122.62(14) yes
N2 C9 C10 118.53(14) yes
N1 C9 C10 118.85(14) yes
C9 C10 S1 113.87(12) yes
C9 C10 S2 114.71(12) yes
S1 C10 S2 131.42(10) yes
C9 N1 C4 123.99(14) no
C9 N1 C1 122.63(13) no
C4 N1 C1 112.44(13) yes
C9 N2 C8 122.36(14) yes
C9 N2 C5 124.66(14) no
C8 N2 C5 112.72(13) no
C2 O1 C3 109.80(13) no
C6 O2 C7 109.49(13) no

loop_
_geom_bond_atom_site_label_1
_geom_bond_atom_site_label_2
_geom_bond_site_symmetry_2
_geom_bond_distance
_geom_bond_publ_flag
C1 N1 . 1.476(2) yes
C1 C2 . 1.515(3) no
C1 H1 . 0.93(2) no
C1 H2 . 0.94(2) no
C2 O1 . 1.426(2) no
C2 H3 . 0.94(2) no
C2 H4 . 0.99(2) no
C3 O1 . 1.428(2) no
C3 C4 . 1.518(3) no
C3 H5 . 0.98(2) no
C3 H6 . 0.98(2) no
C4 N1 . 1.475(2) yes
C4 H7 . 0.98(2) no
C4 H8 . 0.89(2) no
C5 N2 . 1.480(2) yes
C5 C6 . 1.524(2) no
C5 H9 . 0.96(2) no
C5 H10 . 0.95(2) no
C6 O2 . 1.423(2) no
C6 H11 . 1.01(2) no
C6 H12 . 0.92(2) no
C7 O2 . 1.429(2) no
C7 C8 . 1.514(3) no
C7 H13 . 0.96(2) no
C7 H14 . 0.94(2) no
C8 N2 . 1.476(2) yes
C8 H15 . 0.95(2) no
C8 H16 . 0.98(2) no
C9 N2 . 1.328(2) yes
C9 N1 . 1.329(2) yes
C9 C10 . 1.510(2) yes
C10 S1 . 1.6653(18) yes
C10 S2 . 1.6699(18) yes

loop_
_cod_related_entry_id
_cod_related_entry_database
_cod_related_entry_code
1 ChemSpider 30652350
